data_7009275
loop_
_publ_author_name
'Paul, Rowena L.'
'Couchman, Samantha M.'
'Jeffery, John C.'
'McCleverty, Jon A.'
'Reeves, Zoe R.'
'Ward, Michael D.'

_publ_section_title
;
 Effects of metal co-ordination geometry on self-assembly: a dinuclear
 double helicate complex and a tetranuclear cage complex of a new
 bis-bidentate bridging ligand
;
_journal_issue 6
_journal_name_full 'Journal of the Chemical Society, Dalton Transactions'
_journal_page_first 845
_journal_paper_doi 10.1039/a909702c
_journal_year 2000
_chemical_formula_sum 'C48 H36 B F4 N13 O5.5 Pd2'
_chemical_formula_weight 1182.51
_chemical_name_systematic
; 
? 
;
_space_group_IT_number 15
_symmetry_cell_setting monoclinic
_symmetry_space_group_name_Hall '-C 2yc'
_symmetry_space_group_name_H-M 'C 1 2/c 1'
_atom_sites_solution_hydrogens geom
_atom_sites_solution_primary direct
_atom_sites_solution_secondary difmap
_audit_creation_method SHELXL-97
_cell_angle_alpha 90.00
_cell_angle_beta 120.314(7)
_cell_angle_gamma 90.00
_cell_formula_units_Z 8
_cell_length_a 35.916(11)
_cell_length_b 14.059(4)
_cell_length_c 26.247(7)
_cell_measurement_temperature 173(2)
_cell_volume 11441(6)
_computing_structure_refinement 'SHELXL-97 (Sheldrick, 1997)'
_computing_structure_solution 'SHELXS-97 (Sheldrick, 1997)'
_diffrn_ambient_temperature 173(2)
_diffrn_measured_fraction_theta_full 0.998
_diffrn_measured_fraction_theta_max 0.998
_diffrn_measurement_device 'Siemens SMART Area Detector'
_diffrn_measurement_method '\w rotation with narrow frames (0.3 degrees)'
_diffrn_radiation_monochromator graphite
_diffrn_radiation_source 'fine-focus sealed tube'
_diffrn_radiation_type MoK\a
_diffrn_radiation_wavelength 0.71073
_diffrn_reflns_av_R_equivalents 0.1766
_diffrn_reflns_av_sigmaI/netI 0.1620
_diffrn_reflns_limit_h_max 34
_diffrn_reflns_limit_h_min -26
_diffrn_reflns_limit_k_max 13
_diffrn_reflns_limit_k_min -13
_diffrn_reflns_limit_l_max 24
_diffrn_reflns_limit_l_min -25
_diffrn_reflns_number 18410
_diffrn_reflns_theta_full 20.00
_diffrn_reflns_theta_max 20.00
_diffrn_reflns_theta_min 1.59
_exptl_absorpt_coefficient_mu 0.695
_exptl_absorpt_correction_T_max 0.92
_exptl_absorpt_correction_T_min 0.80
_exptl_absorpt_correction_type 'Empirical, pseudo-azimuthal scan (SADABS)'
_exptl_crystal_colour yellow
_exptl_crystal_density_diffrn 1.373
_exptl_crystal_density_method 'not measured'
_exptl_crystal_description needle
_exptl_crystal_F_000 4736
_exptl_crystal_size_max 0.3
_exptl_crystal_size_mid 0.2
_exptl_crystal_size_min 0.1
_refine_diff_density_max 1.583
_refine_diff_density_min -1.766
_refine_diff_density_rms 0.245
_refine_ls_extinction_method none
_refine_ls_goodness_of_fit_ref 1.439
_refine_ls_hydrogen_treatment mixed
_refine_ls_matrix_type full
_refine_ls_number_parameters 350
_refine_ls_number_reflns 5338
_refine_ls_number_restraints 51
_refine_ls_restrained_S_all 1.433
_refine_ls_R_factor_all 0.2306
_refine_ls_R_factor_gt 0.1696
_refine_ls_shift/su_max 0.301
_refine_ls_shift/su_mean 0.011
_refine_ls_structure_factor_coef Fsqd
_refine_ls_weighting_details 'calc w=1/[\s^2^(Fo^2^)+(0.2000P)^2^+0.0000P] where P=(Fo^2^+2Fc^2^)/3'
_refine_ls_weighting_scheme calc
_refine_ls_wR_factor_gt 0.4155
_refine_ls_wR_factor_ref 0.4440
_reflns_number_gt 3188
_reflns_number_total 5338
_reflns_threshold_expression >2sigma(I)
_cod_data_source_file a909702c.txt
_cod_data_source_block mdw
_cod_original_sg_symbol_H-M C2/c
_cod_original_formula_sum 'C48 H36 B F4 N13 O5.50 Pd2'
_cod_database_code 7009275

loop_
_symmetry_equiv_pos_as_xyz
'x, y, z'
'-x, y, -z+1/2'
'x+1/2, y+1/2, z'
'-x+1/2, y+1/2, -z+1/2'
'-x, -y, -z'
'x, -y, z-1/2'
'-x+1/2, -y+1/2, -z'
'x+1/2, -y+1/2, z-1/2'

loop_
_atom_site_label
_atom_site_type_symbol
_atom_site_fract_x
_atom_site_fract_y
_atom_site_fract_z
_atom_site_U_iso_or_equiv
_atom_site_adp_type
_atom_site_occupancy
_atom_site_symmetry_multiplicity
_atom_site_calc_flag
_atom_site_refinement_flags
_atom_site_disorder_assembly
_atom_site_disorder_group
Pd1 Pd 0.17887(7) 0.10262(17) 1.19903(11) 0.0399(9) Uani 1 1 d . . .
Pd2 Pd 0.26779(8) 0.13856(17) 1.15275(11) 0.0416(9) Uani 1 1 d . . .
N412 N 0.2060(7) 0.2223(16) 1.1917(9) 0.029(6) Uiso 1 1 d . . .
N311 N 0.2069(8) 0.0166(18) 1.1689(10) 0.043(7) Uiso 1 1 d . . .
N416 N 0.2933(7) 0.2644(18) 1.1430(10) 0.041(7) Uiso 1 1 d . . .
N312 N 0.2375(7) 0.0212(16) 1.1539(9) 0.030(6) Uiso 1 1 d . . .
N116 N 0.1586(7) 0.1730(17) 1.2482(9) 0.034(6) Uiso 1 1 d . . .
N411 N 0.2348(7) 0.2303(18) 1.1729(10) 0.038(6) Uiso 1 1 d . . .
N316 N 0.1503(7) -0.0230(17) 1.2016(10) 0.038(6) Uani 1 1 d U . .
N211 N 0.3046(7) 0.0655(16) 1.1282(11) 0.039(7) Uani 1 1 d U . .
C317 C 0.1648(11) -0.102(3) 1.1856(14) 0.058(10) Uiso 1 1 d . . .
C315 C 0.1976(10) -0.082(2) 1.1717(13) 0.043(8) Uiso 1 1 d . . .
C313 C 0.2505(10) -0.071(2) 1.1518(12) 0.045(9) Uiso 1 1 d . . .
H313 H 0.2745 -0.0879 1.1479 0.054 Uiso 1 1 calc R . .
C415 C 0.2430(9) 0.322(2) 1.1718(12) 0.035(8) Uiso 1 1 d . . .
C421 C 0.3246(10) 0.273(2) 1.1294(13) 0.047(9) Uiso 1 1 d . . .
H421 H 0.3370 0.2190 1.1223 0.057 Uiso 1 1 calc R . .
C318 C 0.1502(10) -0.189(3) 1.1881(14) 0.059(10) Uiso 1 1 d . . .
H318 H 0.1607 -0.2442 1.1785 0.070 Uiso 1 1 calc R . .
C321 C 0.1209(11) -0.035(3) 1.2164(14) 0.058(10) Uiso 1 1 d . . .
H321 H 0.1112 0.0210 1.2267 0.070 Uiso 1 1 calc R . .
C413 C 0.1939(9) 0.315(2) 1.1959(12) 0.039(8) Uiso 1 1 d . . .
H413 H 0.1724 0.3330 1.2049 0.047 Uiso 1 1 calc R . .
C417 C 0.2746(8) 0.343(2) 1.1530(11) 0.032(7) Uiso 1 1 d . . .
C314 C 0.2220(9) -0.135(2) 1.1563(13) 0.046(9) Uiso 1 1 d . . .
H314 H 0.2203 -0.2016 1.1498 0.055 Uiso 1 1 calc R . .
C418 C 0.2907(10) 0.432(2) 1.1497(13) 0.045(8) Uiso 1 1 d . . .
H418 H 0.2809 0.4859 1.1618 0.054 Uiso 1 1 calc R . .
C319 C 0.1202(12) -0.196(3) 1.2049(15) 0.072(11) Uiso 1 1 d . . .
H319 H 0.1106 -0.2575 1.2074 0.087 Uiso 1 1 calc R . .
C420 C 0.3380(10) 0.363(2) 1.1261(13) 0.052(9) Uiso 1 1 d . . .
H420 H 0.3618 0.3695 1.1200 0.062 Uiso 1 1 calc R . .
C320 C 0.1024(12) -0.119(3) 1.2187(15) 0.070(11) Uiso 1 1 d . . .
H320 H 0.0803 -0.1246 1.2284 0.083 Uiso 1 1 calc R . .
C414 C 0.2184(9) 0.376(2) 1.1848(12) 0.046(9) Uiso 1 1 d . . .
H414 H 0.2180 0.4431 1.1860 0.055 Uiso 1 1 calc R . .
C419 C 0.3181(10) 0.449(2) 1.1313(13) 0.049(9) Uiso 1 1 d . . .
H419 H 0.3241 0.5102 1.1224 0.059 Uiso 1 1 calc R . .
N212 N 0.2958(8) 0.0562(18) 1.0721(11) 0.046(7) Uiso 1 1 d . . .
C516 C 0.1586(10) -0.069(2) 1.0063(13) 0.043(8) Uiso 1 1 d . . .
C121 C 0.1905(9) 0.186(2) 1.3041(12) 0.036(8) Uiso 1 1 d . . .
H121 H 0.2190 0.1688 1.3143 0.043 Uiso 1 1 calc R . .
C513 C 0.2319(10) -0.092(2) 0.9971(13) 0.051(9) Uiso 1 1 d . . .
H513 H 0.2571 -0.1047 0.9952 0.061 Uiso 1 1 calc R . .
C523 C 0.1035(10) 0.039(2) 1.0144(13) 0.051(9) Uiso 1 1 d . . .
H523 H 0.1142 0.0928 1.0041 0.061 Uiso 1 1 calc R . .
C215 C 0.3451(10) 0.028(2) 1.1671(14) 0.047(9) Uiso 1 1 d . . .
N216 N 0.3413(9) 0.0531(19) 1.2532(16) 0.069(9) Uani 1 1 d U . .
C519 C 0.1093(10) -0.130(3) 1.0399(14) 0.055(9) Uiso 1 1 d . . .
H519 H 0.1222 -0.1911 1.0454 0.066 Uiso 1 1 calc R . .
C512 C 0.2228(9) 0.003(2) 1.0111(12) 0.035(8) Uiso 1 1 d . . .
N111 N 0.0943(9) 0.181(2) 1.1306(15) 0.078(11) Uani 1 1 d U . .
C520 C 0.0784(14) -0.113(3) 1.0514(18) 0.095(14) Uiso 1 1 d . . .
H520 H 0.0688 -0.1659 1.0645 0.114 Uiso 1 1 calc R . .
C518 C 0.1222(10) -0.053(2) 1.0189(13) 0.048(9) Uiso 1 1 d . . .
C517 C 0.1863(9) 0.010(2) 1.0144(13) 0.047(9) Uiso 1 1 d . . .
H517 H 0.1788 0.0706 1.0225 0.056 Uiso 1 1 calc R . .
C515 C 0.1665(11) -0.148(3) 0.9925(14) 0.063(10) Uiso 1 1 d . . .
H515 H 0.1474 -0.1997 0.9855 0.075 Uiso 1 1 calc R . .
C522 C 0.0699(12) 0.047(3) 1.0249(16) 0.074(11) Uiso 1 1 d . . .
C514 C 0.2026(11) -0.162(3) 0.9870(14) 0.065(10) Uiso 1 1 d . . .
H514 H 0.2072 -0.2235 0.9757 0.078 Uiso 1 1 calc R . .
C524 C 0.0510(14) 0.148(3) 1.0211(19) 0.088(13) Uiso 1 1 d . . .
H52A H 0.0663 0.1951 1.0100 0.106 Uiso 1 1 calc R . .
H52B H 0.0201 0.1491 0.9901 0.106 Uiso 1 1 calc R . .
N112 N 0.0552(11) 0.175(2) 1.0763(18) 0.089(11) Uani 1 1 d U . .
C521 C 0.0579(13) -0.026(3) 1.0464(17) 0.087(13) Uiso 1 1 d . . .
H521 H 0.0367 -0.0183 1.0575 0.104 Uiso 1 1 calc R . .
C115 C 0.0892(12) 0.202(3) 1.1768(18) 0.066(11) Uiso 1 1 d . . .
C119 C 0.1410(14) 0.257(3) 1.3288(19) 0.090(13) Uiso 1 1 d . . .
H119 H 0.1346 0.2884 1.3555 0.108 Uiso 1 1 calc R . .
C120 C 0.1840(11) 0.226(3) 1.3487(15) 0.059(10) Uiso 1 1 d . . .
H120 H 0.2064 0.2305 1.3887 0.071 Uiso 1 1 calc R . .
C220 C 0.3960(12) 0.017(3) 1.3459(18) 0.075(11) Uiso 1 1 d . . .
H220 H 0.4067 0.0054 1.3867 0.090 Uiso 1 1 calc R . .
C213 C 0.3303(10) 0.014(2) 1.0718(14) 0.053(9) Uiso 1 1 d . . .
H213 H 0.3322 -0.0022 1.0379 0.063 Uiso 1 1 calc R . .
C511 C 0.2538(10) 0.079(3) 1.0241(15) 0.062(10) Uiso 1 1 d . . .
H51A H 0.2558 0.0927 0.9885 0.074 Uiso 1 1 calc R . .
H51B H 0.2434 0.1378 1.0340 0.074 Uiso 1 1 calc R . .
C214 C 0.3601(13) 0.000(3) 1.1270(17) 0.080(12) Uiso 1 1 d . . .
H214 H 0.3880 -0.0247 1.1393 0.096 Uiso 1 1 calc R . .
C117 C 0.1183(10) 0.206(2) 1.2333(14) 0.051(9) Uiso 1 1 d . . .
C217 C 0.3631(11) 0.025(3) 1.2286(14) 0.052(9) Uiso 1 1 d . . .
C118 C 0.1103(14) 0.243(3) 1.2747(18) 0.086(13) Uiso 1 1 d . . .
H118 H 0.0815 0.2584 1.2638 0.103 Uiso 1 1 calc R . .
C221 C 0.3563(12) 0.054(3) 1.3111(17) 0.065(11) Uiso 1 1 d . . .
H221 H 0.3400 0.0798 1.3271 0.079 Uiso 1 1 calc R . .
C218 C 0.4042(16) -0.009(4) 1.262(2) 0.118(17) Uiso 1 1 d . . .
H218 H 0.4184 -0.0346 1.2432 0.142 Uiso 1 1 calc R . .
F4 F 0.2859(6) -0.1037(13) 0.8525(8) 0.074(6) Uani 1 1 d D . .
F3 F 0.3087(8) -0.0165(12) 0.9340(9) 0.116(9) Uani 1 1 d D . .
F2 F 0.2856(7) -0.1651(14) 0.9305(10) 0.112(9) Uani 1 1 d D . .
F1 F 0.3477(5) -0.1389(17) 0.9328(9) 0.116(9) Uani 1 1 d D . .
C114 C 0.042(2) 0.217(5) 1.149(3) 0.16(2) Uiso 1 1 d . . .
H114 H 0.0284 0.2368 1.1698 0.197 Uiso 1 1 calc R . .
C219 C 0.423(2) -0.007(5) 1.317(3) 0.15(2) Uiso 1 1 d . . .
H219 H 0.4535 -0.0193 1.3396 0.180 Uiso 1 1 calc R . .
C113 C 0.020(2) 0.198(4) 1.087(3) 0.14(2) Uiso 1 1 d . . .
H113 H -0.0100 0.2002 1.0594 0.165 Uiso 1 1 calc R . .
B1 B 0.3070(6) -0.1059(13) 0.9127(8) 0.077(15) Uiso 1 1 d D . .
N1 N 0.1856(12) -0.273(3) 0.5126(15) 0.099(12) Uiso 1 1 d . . .
C100 C 0.1292(15) -0.337(4) 0.539(2) 0.111(16) Uiso 1 1 d . . .
O2 O 0.0651(19) -0.042(5) 0.805(3) 0.26(3) Uiso 1 1 d . . .
O1 O 0.488(2) 0.117(5) 0.782(3) 0.26(3) Uiso 1 1 d . . .
O3 O 0.4409(16) 0.174(4) 0.652(2) 0.21(2) Uiso 1 1 d . . .
C101 C 0.1600(12) -0.294(3) 0.5213(15) 0.059(10) Uiso 1 1 d . . .
O5 O 0.5000 0.222(7) 0.7500 0.25(4) Uiso 1 2 d S . .
O4 O 0.510(4) 0.093(9) 1.487(5) 0.51(8) Uiso 1 1 d . . .
O6 O 0.537(5) -0.093(11) 1.474(6) 0.57(9) Uiso 1 1 d . . .

loop_
_atom_site_aniso_label
_atom_site_aniso_U_11
_atom_site_aniso_U_22
_atom_site_aniso_U_33
_atom_site_aniso_U_23
_atom_site_aniso_U_13
_atom_site_aniso_U_12
Pd1 0.0384(16) 0.0202(15) 0.0674(18) 0.0001(12) 0.0313(13) 0.0042(12)
Pd2 0.0502(17) 0.0171(15) 0.0691(19) 0.0004(12) 0.0387(14) 0.0048(12)
N316 0.047(16) 0.024(15) 0.050(16) -0.009(12) 0.030(13) -0.007(12)
N211 0.026(14) 0.021(15) 0.068(18) -0.021(12) 0.021(13) -0.006(11)
N216 0.062(19) 0.032(18) 0.14(3) 0.000(17) 0.07(2) 0.008(15)
N111 0.05(2) 0.05(2) 0.09(2) 0.010(17) -0.004(18) 0.001(16)
N112 0.07(2) 0.05(2) 0.15(3) 0.03(2) 0.06(2) 0.012(18)
F4 0.080(14) 0.069(15) 0.101(15) -0.026(12) 0.066(12) -0.016(12)
F3 0.20(3) 0.042(14) 0.111(19) -0.050(13) 0.086(19) -0.036(16)
F2 0.13(2) 0.074(18) 0.18(3) 0.026(17) 0.109(19) 0.007(15)
F1 0.042(13) 0.17(3) 0.109(19) -0.011(18) 0.019(12) -0.001(15)

loop_
_atom_type_symbol
_atom_type_description
_atom_type_scat_dispersion_real
_atom_type_scat_dispersion_imag
_atom_type_scat_source
C C 0.0033 0.0016 'International Tables Vol C Tables 4.2.6.8 and 6.1.1.4'
H H 0.0000 0.0000 'International Tables Vol C Tables 4.2.6.8 and 6.1.1.4'
B B 0.0013 0.0007 'International Tables Vol C Tables 4.2.6.8 and 6.1.1.4'
N N 0.0061 0.0033 'International Tables Vol C Tables 4.2.6.8 and 6.1.1.4'
F F 0.0171 0.0103 'International Tables Vol C Tables 4.2.6.8 and 6.1.1.4'
Pd Pd -0.9988 1.0072 'International Tables Vol C Tables 4.2.6.8 and 6.1.1.4'
O O 0.0106 0.0060 'International Tables Vol C Tables 4.2.6.8 and 6.1.1.4'

loop_
_geom_angle_atom_site_label_1
_geom_angle_atom_site_label_2
_geom_angle_atom_site_label_3
_geom_angle
_geom_angle_site_symmetry_1
_geom_angle_site_symmetry_3
_geom_angle_publ_flag
N311 Pd1 N412 96.0(10) . . ?
N311 Pd1 N116 166.2(9) . . ?
N412 Pd1 N116 90.0(9) . . ?
N311 Pd1 N316 81.5(10) . . ?
N412 Pd1 N316 176.5(9) . . ?
N116 Pd1 N316 93.0(9) . . ?
N312 Pd2 N411 97.5(10) . . ?
N312 Pd2 N211 91.9(9) . . ?
N411 Pd2 N211 170.3(10) . . ?
N312 Pd2 N416 173.7(9) . . ?
N411 Pd2 N416 80.7(10) . . ?
N211 Pd2 N416 89.7(10) . . ?
N411 N412 C413 106(2) . . ?
N411 N412 Pd1 127.1(17) . . ?
C413 N412 Pd1 126.3(19) . . ?
N312 N311 C315 108(2) . . ?
N312 N311 Pd1 138(2) . . ?
C315 N311 Pd1 113.1(19) . . ?
C421 N416 C417 121(3) . . ?
C421 N416 Pd2 126(2) . . ?
C417 N416 Pd2 112.1(18) . . ?
N311 N312 C313 108(2) . . ?
N311 N312 Pd2 125.4(18) . . ?
C313 N312 Pd2 125.3(19) . . ?
C121 N116 C117 117(2) . . ?
C121 N116 Pd1 112.3(19) . . ?
C117 N116 Pd1 130.3(19) . . ?
C415 N411 N412 108(2) . . ?
C415 N411 Pd2 117(2) . . ?
N412 N411 Pd2 135.0(19) . . ?
C321 N316 C317 118(3) . . ?
C321 N316 Pd1 128(2) . . ?
C317 N316 Pd1 114(2) . . ?
N212 N211 C215 110(2) . . ?
N212 N211 Pd2 124.6(18) . . ?
C215 N211 Pd2 125(2) . . ?
C318 C317 N316 120(3) . . ?
C318 C317 C315 126(3) . . ?
N316 C317 C315 114(3) . . ?
C314 C315 C317 135(3) . . ?
C314 C315 N311 108(3) . . ?
C317 C315 N311 116(3) . . ?
N312 C313 C314 109(3) . . ?
N411 C415 C414 111(3) . . ?
N411 C415 C417 115(3) . . ?
C414 C415 C417 133(3) . . ?
N416 C421 C420 118(3) . . ?
C319 C318 C317 118(4) . . ?
N316 C321 C320 127(4) . . ?
C414 C413 N412 108(3) . . ?
N416 C417 C418 117(3) . . ?
N416 C417 C415 115(2) . . ?
C418 C417 C415 128(3) . . ?
C315 C314 C313 106(3) . . ?
C419 C418 C417 126(3) . . ?
C318 C319 C320 125(4) . . ?
C421 C420 C419 124(3) . . ?
C319 C320 C321 111(4) . . ?
C415 C414 C413 107(3) . . ?
C418 C419 C420 113(3) . . ?
N211 N212 C213 109(2) . . ?
N211 N212 C511 120(3) . . ?
C213 N212 C511 130(3) . . ?
C515 C516 C517 119(3) . . ?
C515 C516 C518 123(3) . . ?
C517 C516 C518 118(3) . . ?
N116 C121 C120 123(3) . . ?
C514 C513 C512 117(3) . . ?
C522 C523 C518 119(3) . . ?
N211 C215 C217 124(3) . . ?
N211 C215 C214 102(3) . . ?
C217 C215 C214 134(3) . . ?
C217 N216 C221 125(3) . . ?
C520 C519 C518 116(4) . . ?
C517 C512 C511 125(3) . . ?
C517 C512 C513 115(3) . . ?
C511 C512 C513 119(3) . . ?
C115 N111 N112 114(3) . . ?
C519 C520 C521 127(5) . . ?
C519 C518 C523 120(3) . . ?
C519 C518 C516 117(3) . . ?
C523 C518 C516 123(3) . . ?
C512 C517 C516 124(3) . . ?
C516 C515 C514 121(4) . . ?
C521 C522 C523 121(4) . . ?
C521 C522 C524 120(4) . . ?
C523 C522 C524 118(4) . . ?
C513 C514 C515 123(4) . . ?
N112 C524 C522 111(3) . . ?
N111 N112 C524 126(3) . . ?
N111 N112 C113 108(4) . . ?
C524 N112 C113 126(4) . . ?
C522 C521 C520 117(4) . . ?
C117 C115 N111 129(4) . . ?
C117 C115 C114 128(4) . . ?
N111 C115 C114 103(4) . . ?
C118 C119 C120 121(4) . . ?
C121 C120 C119 115(3) . . ?
C221 C220 C219 117(4) . . ?
C214 C213 N212 107(3) . . ?
N212 C511 C512 112(3) . . ?
C213 C214 C215 112(4) . . ?
C115 C117 C118 123(4) . . ?
C115 C117 N116 116(3) . . ?
C118 C117 N116 121(3) . . ?
N216 C217 C218 120(4) . . ?
N216 C217 C215 121(3) . . ?
C218 C217 C215 118(4) . . ?
C119 C118 C117 122(4) . . ?
N216 C221 C220 117(4) . . ?
C219 C218 C217 122(6) . . ?
C113 C114 C115 112(6) . . ?
C218 C219 C220 117(6) . . ?
C114 C113 N112 103(5) . . ?
F1 B1 F3 109.8(12) . . ?
F1 B1 F2 109.9(12) . . ?
F3 B1 F2 109.7(12) . . ?
F1 B1 F4 108.6(12) . . ?
F3 B1 F4 109.7(12) . . ?
F2 B1 F4 109.3(12) . . ?
N1 C101 C100 170(5) . . ?

loop_
_geom_bond_atom_site_label_1
_geom_bond_atom_site_label_2
_geom_bond_distance
_geom_bond_site_symmetry_2
_geom_bond_publ_flag
Pd1 N311 1.97(3) . ?
Pd1 N412 2.00(2) . ?
Pd1 N116 2.03(2) . ?
Pd1 N316 2.06(2) . ?
Pd2 N312 1.99(2) . ?
Pd2 N411 2.00(2) . ?
Pd2 N211 2.02(2) . ?
Pd2 N416 2.07(3) . ?
N412 N411 1.35(3) . ?
N412 C413 1.40(4) . ?
N311 N312 1.34(3) . ?
N311 C315 1.43(4) . ?
N416 C421 1.35(4) . ?
N416 C417 1.39(4) . ?
N312 C313 1.38(4) . ?
N116 C121 1.34(3) . ?
N116 C117 1.37(4) . ?
N411 C415 1.32(4) . ?
N316 C321 1.31(4) . ?
N316 C317 1.38(4) . ?
N211 N212 1.35(3) . ?
N211 C215 1.39(4) . ?
C317 C318 1.35(5) . ?
C317 C315 1.43(4) . ?
C315 C314 1.36(4) . ?
C313 C314 1.41(4) . ?
C415 C414 1.34(4) . ?
C415 C417 1.48(4) . ?
C421 C420 1.37(4) . ?
C318 C319 1.36(5) . ?
C321 C320 1.38(5) . ?
C413 C414 1.35(4) . ?
C417 C418 1.40(4) . ?
C418 C419 1.32(4) . ?
C319 C320 1.39(5) . ?
C420 C419 1.44(4) . ?
N212 C213 1.38(4) . ?
N212 C511 1.43(4) . ?
C516 C515 1.25(4) . ?
C516 C517 1.43(4) . ?
C516 C518 1.52(4) . ?
C121 C120 1.42(4) . ?
C513 C514 1.36(4) . ?
C513 C512 1.47(4) . ?
C523 C522 1.37(5) . ?
C523 C518 1.42(4) . ?
C215 C217 1.40(4) . ?
C215 C214 1.46(5) . ?
N216 C217 1.30(4) . ?
N216 C221 1.33(4) . ?
C519 C520 1.31(5) . ?
C519 C518 1.40(5) . ?
C512 C517 1.36(4) . ?
C512 C511 1.46(4) . ?
N111 C115 1.35(4) . ?
N111 N112 1.41(4) . ?
C520 C521 1.41(6) . ?
C515 C514 1.39(5) . ?
C522 C521 1.34(5) . ?
C522 C524 1.56(6) . ?
C524 N112 1.43(5) . ?
N112 C113 1.46(6) . ?
C115 C117 1.32(4) . ?
C115 C114 1.47(7) . ?
C119 C118 1.30(5) . ?
C119 C120 1.43(5) . ?
C220 C221 1.35(5) . ?
C220 C219 1.56(7) . ?
C213 C214 1.31(4) . ?
C117 C118 1.36(5) . ?
C217 C218 1.37(5) . ?
C218 C219 1.23(6) . ?
F4 B1 1.365(16) . ?
F3 B1 1.364(16) . ?
F2 B1 1.365(16) . ?
F1 B1 1.360(16) . ?
C114 C113 1.43(7) . ?
N1 C101 1.09(4) . ?
C100 C101 1.52(6) . ?
